data_4312128
loop_
_publ_author_name
'Martin A. Bennett'
'Suresh K. Bhargava'
'Alan M. Bond'
'Alison J. Edwards'
'Si-Xuan Guo'
'Steven H. Priv\'er'
'A. David Rae'
'Anthony C. Willis'

_publ_section_title
;
 Synthesis, Characterization, and Electrochemical Relationships of
 Dinuclear Complexes of Platinum(II) and Platinum(III) Containing
 Ortho-Metalated Tertiary Arsine Ligands
;
_journal_name_full 'Inorganic Chemistry'
_journal_page_first 7752
_journal_page_last 7763
_journal_paper_doi 10.1021/ic0498790
_journal_volume 43
_journal_year 2004
_chemical_compound_source
;
?
;
_chemical_formula_moiety ' C78 H64 As4 N2 Pt2, 4(C H2 Cl2) '
_chemical_formula_sum 'C82 H72 As4 Cl8 N2 Pt2'
_chemical_formula_weight 2058.98
_chemical_melting_point ?
_chemical_name_systematic
;                                                                               
?                                                                               
;
_space_group_IT_number 2
_symmetry_cell_setting triclinic
_symmetry_space_group_name_Hall '-P 1'
_symmetry_space_group_name_H-M 'P -1'
_atom_sites_solution_hydrogens geom
_atom_sites_solution_primary direct
_audit_creation_date 02-10-10
_audit_creation_method CRYSTALS_ver_12-03-99
_audit_update_record
;
2002-10-14 - Report on C82 H72 As4 Cl8 N2 Pt2
             by Anthony C. Willis
             for  Steven Priver and Martin Bennett

2001-10-14 - passes checkcif tests with minor warnings  

;
_cell_angle_alpha 97.6992(5)
_cell_angle_beta 98.6654(5)
_cell_angle_gamma 114.1778(5)
_cell_formula_units_Z 1
_cell_length_a 12.5155(1)
_cell_length_b 12.7912(1)
_cell_length_c 13.5105(2)
_cell_measurement_reflns_used 30071
_cell_measurement_temperature 200
_cell_measurement_theta_max 27
_cell_measurement_theta_min 3
_cell_volume 1904.15(4)
_computing_cell_refinement
; 
 Denzo/Scalepack (Otwinowski & Minor, 1996) 
;
_computing_data_collection
; 
 COLLECT (Nonius BV, 1997) 
;
_computing_data_reduction
; 
 Denzo/Scalepack (Otwinowski & Minor, 1996) 
;
_computing_molecular_graphics
; 
teXsan (MSC, 1992-1997)
;
_computing_publication_material
; 
 CRYSTALS (Watkin et al 2001) 
;
_computing_structure_refinement
; 
 CRYSTALS (Watkin et al 2001) 
;
_computing_structure_solution
; 
 SIR92 (Altomare et al, 1994) 
;
_diffrn_ambient_temperature 200
_diffrn_measured_fraction_theta_full 1.000
_diffrn_measured_fraction_theta_max 1.000
_diffrn_measurement_device_type
; 
Enraf Nonius Kappa CCD 
;
_diffrn_measurement_method ' \f and \w scans with CCD '
_diffrn_radiation_monochromator graphite
_diffrn_radiation_type 'Mo K\a'
_diffrn_radiation_wavelength 0.71073
_diffrn_reflns_av_R_equivalents 0.05
_diffrn_reflns_limit_h_max 16
_diffrn_reflns_limit_h_min -16
_diffrn_reflns_limit_k_max 16
_diffrn_reflns_limit_k_min -15
_diffrn_reflns_limit_l_max 17
_diffrn_reflns_limit_l_min -17
_diffrn_reflns_number 40952
_diffrn_reflns_theta_full 27.48
_diffrn_reflns_theta_max 27.48
_diffrn_reflns_theta_min 4.12
_diffrn_standards_decay_% 0.00
_diffrn_standards_interval_count 0
_diffrn_standards_interval_time 0
_diffrn_standards_number 0
_exptl_absorpt_coefficient_mu 5.721
_exptl_absorpt_correction_T_max 0.418
_exptl_absorpt_correction_T_min 0.239
_exptl_absorpt_correction_type integration
_exptl_absorpt_process_details
;
via Gaussian method (Coppens, 1970) implemented in maXus (2000)
;
_exptl_crystal_colour ' yellow '
_exptl_crystal_density_diffrn 1.795
_exptl_crystal_density_meas ?
_exptl_crystal_description ' plate '
_exptl_crystal_F_000 1002
_exptl_crystal_size_max 0.30
_exptl_crystal_size_mid 0.20
_exptl_crystal_size_min 0.19
_refine_diff_density_max 0.84
_refine_diff_density_min -0.87
_refine_ls_extinction_coef 135.6(56)
_refine_ls_extinction_method 'Larson 1970 Crystallographic Computing eq 22'
_refine_ls_goodness_of_fit_ref 1.0586
_refine_ls_hydrogen_treatment noref
_refine_ls_matrix_type full
_refine_ls_number_parameters 453
_refine_ls_number_reflns 7137
_refine_ls_R_factor_gt 0.0226
_refine_ls_shift/su_max 0.012417
_refine_ls_structure_factor_coef F
_refine_ls_weighting_details
;
Chebychev polynomial with 3 parameters, Carruthers & Watkin , 1979, 
0.896    -.208    0.578    
;
_refine_ls_weighting_scheme calc
_refine_ls_wR_factor_ref 0.0250
_reflns_limit_h_max 15
_reflns_limit_h_min -16
_reflns_limit_k_max 16
_reflns_limit_k_min -16
_reflns_limit_l_max 17
_reflns_limit_l_min 0
_reflns_number_gt 7137
_reflns_number_total 8746
_reflns_threshold_expression >3.00\s(I)
_cod_data_source_file ic0498790si20040130_085008_6.cif
_cod_data_source_block complex8
_cod_depositor_comments
;
The following automatic conversions were performed:
'_symmetry_cell_setting' value 'Triclinic ' changed to 'triclinic'
according to '/home/adriana/struct/CIF-dictionaries/cif_core.dic'
dictionary named 'cif_core.dic' version 2.4.1 from 2010-06-29.

Automatic conversion script
Id: cif_fix_enum 1555 2011-01-17 13:19:09Z saulius 

The following automatic conversions were performed:

'_chemical_melting_point' value 'not measured' was changed to '?' -
the value is undefined or not given.

Automatic conversion script
Id: cif_fix_values 1569 2011-02-09 13:29:24Z adriana 
;
_cod_original_sg_symbol_H-M 'P -1 '
_cod_original_formula_sum ' C82 H72 As4 Cl8 N2 Pt2 '
_cod_database_code 4312128

loop_
_symmetry_equiv_pos_as_xyz
x,y,z
-x,-y,-z

loop_
_atom_site_label
_atom_site_type_symbol
_atom_site_fract_x
_atom_site_fract_y
_atom_site_fract_z
_atom_site_U_iso_or_equiv
_atom_site_occupancy
_atom_site_adp_type
Pt1 pt 0.53635(1) 0.108689(9) 0.472601(9) 0.0173 1.0000 Uani
As1 as 0.40570(3) -0.19379(2) 0.34227(2) 0.0216 1.0000 Uani
As2 as 0.27681(3) -0.09324(2) 0.54262(2) 0.0215 1.0000 Uani
Cl2 cl 0.7067(3) 0.42314(17) 0.02719(18) 0.0733 0.858(7) Uani
Cl3 cl 0.7920(3) 0.65222(15) -0.0184(2) 0.0830 0.858(7) Uani
Cl4 cl 0.04156(15) -0.11548(14) 0.11920(12) 0.0743 1.0000 Uani
Cl5 cl 0.15976(19) 0.13662(18) 0.14852(18) 0.1079 1.0000 Uani
Cl21 cl 0.6592(15) 0.4220(13) 0.0115(12) 0.0730 0.142(7) Uiso
Cl31 cl 0.7264(18) 0.6367(12) -0.0485(12) 0.0830 0.142(7) Uiso
N1 n 0.6683(3) 0.3676(3) 0.4346(3) 0.0389 1.0000 Uani
C1 c 0.6202(3) 0.2767(3) 0.4483(2) 0.0279 1.0000 Uani
C2 c 0.7125(13) 0.5027(5) -0.0689(5) 0.0677 0.858(7) Uani
C3 c 0.1391(6) 0.0159(6) 0.2032(5) 0.0863 1.0000 Uani
C21 c 0.706(9) 0.493(3) -0.086(4) 0.0660 0.142(7) Uiso
C111 c 0.4318(3) -0.0755(3) 0.2631(2) 0.0261 1.0000 Uani
C112 c 0.4696(2) 0.0408(3) 0.3128(2) 0.0230 1.0000 Uani
C113 c 0.4691(3) 0.1195(3) 0.2502(3) 0.0304 1.0000 Uani
C114 c 0.4413(3) 0.0879(3) 0.1433(3) 0.0335 1.0000 Uani
C115 c 0.4115(3) -0.0266(3) 0.0964(3) 0.0375 1.0000 Uani
C116 c 0.4061(3) -0.1080(3) 0.1552(3) 0.0335 1.0000 Uani
C117 c 0.4463(5) 0.1787(4) 0.0810(3) 0.0515 1.0000 Uani
C121 c 0.2419(3) -0.3151(3) 0.2761(2) 0.0281 1.0000 Uani
C122 c 0.1970(3) -0.4204(3) 0.3104(3) 0.0379 1.0000 Uani
C123 c 0.0879(4) -0.5116(3) 0.2578(4) 0.0472 1.0000 Uani
C124 c 0.0220(4) -0.5003(4) 0.1721(3) 0.0494 1.0000 Uani
C125 c 0.0637(4) -0.3952(4) 0.1404(3) 0.0483 1.0000 Uani
C126 c 0.1730(3) -0.3031(3) 0.1922(3) 0.0385 1.0000 Uani
C131 c 0.4936(3) -0.2810(3) 0.2977(3) 0.0307 1.0000 Uani
C132 c 0.4873(4) -0.3755(3) 0.3415(3) 0.0414 1.0000 Uani
C133 c 0.5427(4) -0.4437(4) 0.3071(4) 0.0521 1.0000 Uani
C134 c 0.6055(4) -0.4160(5) 0.2307(4) 0.0588 1.0000 Uani
C135 c 0.6134(4) -0.3212(5) 0.1889(4) 0.0574 1.0000 Uani
C136 c 0.5580(3) -0.2529(4) 0.2237(3) 0.0434 1.0000 Uani
C211 c 0.2734(3) 0.0424(3) 0.4992(3) 0.0278 1.0000 Uani
C212 c 0.3717(3) 0.1201(2) 0.4698(2) 0.0232 1.0000 Uani
C213 c 0.3603(3) 0.2143(3) 0.4349(3) 0.0302 1.0000 Uani
C214 c 0.2583(3) 0.2341(3) 0.4329(3) 0.0359 1.0000 Uani
C215 c 0.1619(3) 0.1545(3) 0.4652(3) 0.0391 1.0000 Uani
C216 c 0.1688(3) 0.0595(3) 0.4959(3) 0.0360 1.0000 Uani
C217 c 0.2553(4) 0.3400(4) 0.3987(4) 0.0517 1.0000 Uani
C221 c 0.1199(3) -0.2183(3) 0.4690(3) 0.0275 1.0000 Uani
C222 c 0.0628(3) -0.3150(3) 0.5114(3) 0.0322 1.0000 Uani
C223 c -0.0520(3) -0.4005(3) 0.4618(3) 0.0388 1.0000 Uani
C224 c -0.1091(3) -0.3909(3) 0.3700(3) 0.0449 1.0000 Uani
C225 c -0.0519(4) -0.2973(4) 0.3264(3) 0.0475 1.0000 Uani
C226 c 0.0628(3) -0.2115(3) 0.3763(3) 0.0374 1.0000 Uani
C231 c 0.2463(3) -0.0852(3) 0.6808(3) 0.0328 1.0000 Uani
C232 c 0.2533(3) -0.1692(4) 0.7341(3) 0.0408 1.0000 Uani
C233 c 0.2193(4) -0.1743(5) 0.8279(3) 0.0575 1.0000 Uani
C234 c 0.1806(5) -0.0941(6) 0.8680(4) 0.0702 1.0000 Uani
C235 c 0.1760(5) -0.0100(5) 0.8174(4) 0.0644 1.0000 Uani
C236 c 0.2086(4) -0.0043(4) 0.7224(3) 0.0460 1.0000 Uani
H21 h 0.7529(13) 0.4789(5) -0.1200(5) 0.0757 0.8582 Uiso
H22 h 0.6287(13) 0.4848(5) -0.1037(5) 0.0757 0.8582 Uiso
H211 h 0.783(9) 0.493(3) -0.096(4) 0.0792 0.1418 Uiso
H212 h 0.643(9) 0.454(3) -0.151(4) 0.0792 0.1418 Uiso
H31 h 0.2188(6) 0.0150(6) 0.2243(5) 0.0948 1.0000 Uiso
H32 h 0.1056(6) 0.0236(6) 0.2650(5) 0.0948 1.0000 Uiso
H1131 h 0.4895(3) 0.2020(3) 0.2836(3) 0.0351 1.0000 Uiso
H1151 h 0.3938(3) -0.0502(3) 0.0200(3) 0.0420 1.0000 Uiso
H1161 h 0.3838(3) -0.1908(3) 0.1211(3) 0.0376 1.0000 Uiso
H1171 h 0.4693(5) 0.2555(4) 0.1281(3) 0.0615 1.0000 Uiso
H1172 h 0.5073(5) 0.1879(4) 0.0386(3) 0.0615 1.0000 Uiso
H1173 h 0.3655(5) 0.1527(4) 0.0349(3) 0.0615 1.0000 Uiso
H1221 h 0.2438(3) -0.4295(3) 0.3728(3) 0.0425 1.0000 Uiso
H1231 h 0.0565(4) -0.5866(3) 0.2822(4) 0.0507 1.0000 Uiso
H1241 h -0.0554(4) -0.5676(4) 0.1331(3) 0.0499 1.0000 Uiso
H1251 h 0.0147(4) -0.3856(4) 0.0798(3) 0.0536 1.0000 Uiso
H1261 h 0.2024(3) -0.2274(3) 0.1686(3) 0.0452 1.0000 Uiso
H1321 h 0.4432(4) -0.3943(3) 0.3974(3) 0.0525 1.0000 Uiso
H1331 h 0.5372(4) -0.5124(4) 0.3375(4) 0.0648 1.0000 Uiso
H1341 h 0.6451(4) -0.4650(5) 0.2058(4) 0.0721 1.0000 Uiso
H1351 h 0.6587(4) -0.3015(5) 0.1338(4) 0.0707 1.0000 Uiso
H1361 h 0.5653(3) -0.1830(4) 0.1945(3) 0.0524 1.0000 Uiso
H2131 h 0.4286(3) 0.2701(3) 0.4102(3) 0.0369 1.0000 Uiso
H2151 h 0.0881(3) 0.1670(3) 0.4658(3) 0.0511 1.0000 Uiso
H2161 h 0.0985(3) 0.0011(3) 0.5164(3) 0.0451 1.0000 Uiso
H2171 h 0.1762(4) 0.3406(4) 0.4019(4) 0.0711 1.0000 Uiso
H2172 h 0.3217(4) 0.4127(4) 0.4448(4) 0.0711 1.0000 Uiso
H2173 h 0.2658(4) 0.3372(4) 0.3266(4) 0.0711 1.0000 Uiso
H2221 h 0.1045(3) -0.3227(3) 0.5773(3) 0.0374 1.0000 Uiso
H2231 h -0.0932(3) -0.4690(3) 0.4927(3) 0.0438 1.0000 Uiso
H2241 h -0.1920(3) -0.4520(3) 0.3350(3) 0.0481 1.0000 Uiso
H2251 h -0.0927(4) -0.2911(4) 0.2593(3) 0.0525 1.0000 Uiso
H2261 h 0.1043(3) -0.1441(3) 0.3443(3) 0.0424 1.0000 Uiso
H2321 h 0.2828(3) -0.2258(4) 0.7052(3) 0.0457 1.0000 Uiso
H2331 h 0.2228(4) -0.2354(5) 0.8656(3) 0.0658 1.0000 Uiso
H2341 h 0.1558(5) -0.0978(6) 0.9350(4) 0.0811 1.0000 Uiso
H2351 h 0.1493(5) 0.0481(5) 0.8481(4) 0.0782 1.0000 Uiso
H2361 h 0.2046(4) 0.0570(4) 0.6852(3) 0.0546 1.0000 Uiso

loop_
_atom_site_aniso_label
_atom_site_aniso_U_11
_atom_site_aniso_U_22
_atom_site_aniso_U_33
_atom_site_aniso_U_23
_atom_site_aniso_U_13
_atom_site_aniso_U_12
Pt1 0.01633(6) 0.01381(6) 0.02063(6) 0.00426(4) 0.00486(4) 0.00515(4)
As1 0.02297(14) 0.01784(14) 0.02200(14) 0.00239(11) 0.00473(11) 0.00781(11)
As2 0.01810(14) 0.01889(14) 0.02790(15) 0.00656(11) 0.00770(11) 0.00718(11)
Cl2 0.0876(16) 0.0686(9) 0.0725(11) 0.0209(8) 0.0313(11) 0.037(1)
Cl3 0.093(2) 0.0501(8) 0.0996(15) 0.0087(9) 0.0248(14) 0.027(1)
Cl4 0.0815(9) 0.0803(9) 0.0683(8) 0.0099(7) 0.0081(7) 0.0473(8)
Cl5 0.1012(13) 0.0915(12) 0.1201(15) 0.0606(12) 0.0132(11) 0.025(1)
N1 0.0459(17) 0.0259(14) 0.0440(17) 0.0121(12) 0.0108(14) 0.0134(13)
C1 0.0264(14) 0.0267(15) 0.0305(15) 0.0060(12) 0.0072(12) 0.0113(12)
C2 0.081(5) 0.058(3) 0.050(4) -0.006(3) 0.001(4) 0.027(3)
C3 0.077(4) 0.089(4) 0.072(4) 0.036(3) 0.003(3) 0.014(3)
C111 0.0287(15) 0.0225(14) 0.0242(14) 0.0061(11) 0.0063(12) 0.0081(12)
C112 0.0178(12) 0.0241(14) 0.0246(14) 0.0071(11) 0.003(1) 0.0069(11)
C113 0.0319(16) 0.0255(15) 0.0304(16) 0.0078(12) 0.0054(13) 0.0092(13)
C114 0.0352(17) 0.0330(17) 0.0283(16) 0.0105(13) 0.0053(13) 0.0104(14)
C115 0.0411(19) 0.0400(19) 0.0240(15) 0.0061(14) 0.0064(14) 0.0113(15)
C116 0.0383(18) 0.0298(16) 0.0260(15) 0.0018(12) 0.0055(13) 0.0107(14)
C117 0.072(3) 0.046(2) 0.0354(19) 0.0198(17) 0.0070(19) 0.024(2)
C121 0.0263(14) 0.0231(14) 0.0286(15) -0.0011(11) 0.0033(12) 0.0077(12)
C122 0.0378(18) 0.0294(16) 0.0389(19) 0.0090(14) 0.0027(15) 0.0088(14)
C123 0.038(2) 0.0314(18) 0.058(2) 0.0096(17) 0.0050(18) 0.0029(16)
C124 0.0324(19) 0.039(2) 0.053(2) -0.0007(18) -0.0032(17) 0.0008(16)
C125 0.0355(19) 0.051(2) 0.047(2) 0.0061(18) -0.0056(17) 0.0151(18)
C126 0.0360(18) 0.0338(18) 0.043(2) 0.0093(15) 0.0028(15) 0.0146(15)
C131 0.0257(15) 0.0276(15) 0.0332(16) -0.0038(12) 0.0037(12) 0.0105(12)
C132 0.046(2) 0.0376(19) 0.048(2) 0.0060(16) 0.0097(17) 0.0263(17)
C133 0.056(2) 0.046(2) 0.060(3) -0.0010(19) 0.003(2) 0.035(2)
C134 0.051(2) 0.071(3) 0.058(3) -0.015(2) 0.003(2) 0.043(2)
C135 0.043(2) 0.082(3) 0.052(2) 0.002(2) 0.0164(19) 0.034(2)
C136 0.0370(19) 0.051(2) 0.043(2) 0.0021(17) 0.0125(16) 0.0211(17)
C211 0.0238(14) 0.0230(14) 0.0383(17) 0.0079(12) 0.0097(12) 0.0106(12)
C212 0.0207(13) 0.0174(12) 0.0281(14) 0.0033(11) 0.0032(11) 0.0064(11)
C213 0.0228(14) 0.0265(15) 0.0429(18) 0.0106(13) 0.0106(13) 0.0103(12)
C214 0.0342(17) 0.0275(16) 0.052(2) 0.0122(15) 0.0121(15) 0.0177(14)
C215 0.0293(16) 0.0367(18) 0.062(2) 0.0177(17) 0.0170(16) 0.0201(15)
C216 0.0263(16) 0.0309(16) 0.055(2) 0.0157(15) 0.0165(15) 0.0129(13)
C217 0.051(2) 0.042(2) 0.085(3) 0.031(2) 0.027(2) 0.0332(19)
C221 0.0229(14) 0.0255(14) 0.0331(16) 0.0054(12) 0.0083(12) 0.0092(12)
C222 0.0264(15) 0.0247(15) 0.0423(18) 0.0088(13) 0.0073(13) 0.0081(12)
C223 0.0269(16) 0.0296(16) 0.053(2) 0.0067(15) 0.0086(15) 0.0066(13)
C224 0.0280(17) 0.0357(19) 0.056(2) 0.0029(17) 0.0018(16) 0.0047(15)
C225 0.0363(19) 0.052(2) 0.043(2) 0.0098(18) -0.0007(16) 0.0118(18)
C226 0.0319(17) 0.0380(18) 0.0361(18) 0.0105(15) 0.0054(14) 0.0092(15)
C231 0.0237(15) 0.0394(18) 0.0311(16) 0.0058(14) 0.0105(12) 0.0087(13)
C232 0.0346(18) 0.046(2) 0.0333(18) 0.0096(15) 0.0084(14) 0.0094(16)
C233 0.047(2) 0.078(3) 0.039(2) 0.020(2) 0.0160(18) 0.015(2)
C234 0.050(3) 0.117(5) 0.036(2) 0.011(3) 0.018(2) 0.028(3)
C235 0.055(3) 0.094(4) 0.047(2) -0.006(3) 0.019(2) 0.039(3)
C236 0.038(2) 0.052(2) 0.046(2) 0.0009(18) 0.0161(17) 0.0191(18)

loop_
_atom_type_symbol
_atom_type_scat_dispersion_real
_atom_type_scat_dispersion_imag
_atom_type_scat_Cromer_Mann_a1
_atom_type_scat_Cromer_Mann_b1
_atom_type_scat_Cromer_Mann_a2
_atom_type_scat_Cromer_Mann_b2
_atom_type_scat_Cromer_Mann_a3
_atom_type_scat_Cromer_Mann_b3
_atom_type_scat_Cromer_Mann_a4
_atom_type_scat_Cromer_Mann_b4
_atom_type_scat_Cromer_Mann_c
_atom_type_scat_source
'C   ' 0.0033 0.0016 2.3100 20.8439 1.0200 10.2075 1.5886 0.5687 0.8650 51.6512 0.2156 International_Tables_Vol_IV_Table_2.2B
'H   ' 0.0000 0.0000 0.4930 10.5109 0.3229 26.1257 0.1402 3.1424 0.0408 57.7997 0.0030 International_Tables_Vol_IV_Table_2.2B
'As  ' -0.0300 2.0070 16.6723 2.6345 6.0701 0.2647 3.4313 12.9479 4.2779 47.7972 2.5310 International_Tables_Vol_IV_Table_2.2B
'Cl  ' 0.1484 0.1585 11.4604 0.0104 7.1964 1.1662 6.2556 18.5194 1.6455 47.7784 -9.5574 International_Tables_Vol_IV_Table_2.2B
'N   ' 0.0061 0.0033 12.2126 0.0057 3.1322 9.8933 2.0125 28.9975 1.1663 0.5826 -11.5290 International_Tables_Vol_IV_Table_2.2B
'Pt  ' -2.3520 8.3880 27.0059 1.5129 17.7639 8.8117 15.7131 0.4246 5.7837 38.6103 11.6883 International_Tables_Vol_IV_Table_2.2B

loop_
_exptl_crystal_face_index_h
_exptl_crystal_face_index_k
_exptl_crystal_face_index_l
_exptl_crystal_face_perp_dist
1 0 0 0.090
-1 0 0 0.100
0 1 0 0.150
0 -1 0 0.150
0 0 1 0.100
0 0 -1 0.100
1 -1 0 0.160
-1 1 0 0.140
0 -1 1 0.140
0 1 -1 0.170
-4 0 2 0.100

loop_
_geom_angle_atom_site_label_1
_geom_angle_site_symmetry_1
_geom_angle_atom_site_label_2
_geom_angle_site_symmetry_2
_geom_angle_atom_site_label_3
_geom_angle_site_symmetry_3
_geom_angle
_geom_angle_publ_flag
Pt1 2_656 Pt1 . As1 2_656 85.968(8) yes
Pt1 2_656 Pt1 . As2 2_656 85.720(8) yes
As1 2_656 Pt1 . As2 2_656 97.402(11) yes
Pt1 2_656 Pt1 . C1 . 169.61(9) yes
As1 2_656 Pt1 . C1 . 88.40(9) yes
As2 2_656 Pt1 . C1 . 86.36(9) yes
Pt1 2_656 Pt1 . C112 . 96.02(8) yes
As1 2_656 Pt1 . C112 . 173.31(8) yes
As2 2_656 Pt1 . C112 . 89.12(8) yes
C1 . Pt1 . C112 . 90.57(12) yes
Pt1 2_656 Pt1 . C212 . 96.36(8) yes
As1 2_656 Pt1 . C212 . 87.98(8) yes
As2 2_656 Pt1 . C212 . 174.36(8) yes
C1 . Pt1 . C212 . 92.15(12) yes
C112 . Pt1 . C212 . 85.45(11) yes
Pt1 2_656 As1 . C111 . 111.73(9) yes
Pt1 2_656 As1 . C121 . 121.31(9) yes
C111 . As1 . C121 . 103.94(13) yes
Pt1 2_656 As1 . C131 . 114.1(1) yes
C111 . As1 . C131 . 106.18(14) yes
C121 . As1 . C131 . 97.74(13) yes
Pt1 2_656 As2 . C211 . 111.74(9) yes
Pt1 2_656 As2 . C221 . 121.03(9) yes
C211 . As2 . C221 . 102.55(13) yes
Pt1 2_656 As2 . C231 . 115.1(1) yes
C211 . As2 . C231 . 106.64(15) yes
C221 . As2 . C231 . 97.96(13) yes
Pt1 . C1 . N1 . 178.2(3) yes
Cl2 . C2 . Cl3 . 111.1(4) yes
Cl2 . C2 . H21 . 109.1(4) no
Cl3 . C2 . H21 . 109.1(4) no
H21 . C2 . H22 . 109.467 no
Cl4 . C3 . Cl5 . 112.3(3) yes
Cl4 . C3 . H31 . 108.7(3) no
Cl5 . C3 . H31 . 108.7(2) no
Cl4 . C3 . H32 . 108.7(2) no
Cl5 . C3 . H32 . 108.7(3) no
H31 . C3 . H32 . 109.467 no
Cl21 . C21 . Cl31 . 107.4(11) yes
Cl21 . C21 . H211 . 110.0(31) no
Cl31 . C21 . H211 . 110.0(31) no
H211 . C21 . H212 . 109.467 no
As1 . C111 . C112 . 119.4(2) yes
As1 . C111 . C116 . 119.6(2) yes
C112 . C111 . C116 . 120.8(3) yes
Pt1 . C112 . C111 . 125.5(2) yes
Pt1 . C112 . C113 . 117.8(2) yes
C111 . C112 . C113 . 116.6(3) yes
C112 . C113 . C114 . 122.9(3) yes
C112 . C113 . H1131 . 118.55(18) no
C114 . C113 . H1131 . 118.6(2) no
C113 . C114 . C115 . 118.9(3) yes
C113 . C114 . C117 . 119.8(3) yes
C115 . C114 . C117 . 121.2(3) yes
C114 . C115 . C116 . 120.0(3) yes
C114 . C115 . H1151 . 120.0(2) no
C116 . C115 . H1151 . 120.0(2) no
C111 . C116 . C115 . 120.5(3) yes
C111 . C116 . H1161 . 119.73(19) no
C115 . C116 . H1161 . 119.7(2) no
C114 . C117 . H1171 . 109.5(2) no
C114 . C117 . H1172 . 109.5(2) no
H1171 . C117 . H1172 . 109.476 no
C114 . C117 . H1173 . 109.5(2) no
H1171 . C117 . H1173 . 109.476 no
H1172 . C117 . H1173 . 109.476 no
As1 . C121 . C122 . 119.0(2) yes
As1 . C121 . C126 . 121.9(3) yes
C122 . C121 . C126 . 118.9(3) yes
C121 . C122 . C123 . 119.8(3) yes
C121 . C122 . H1221 . 120.1(2) no
C123 . C122 . H1221 . 120.1(2) no
C122 . C123 . C124 . 120.8(4) yes
C122 . C123 . H1231 . 119.6(2) no
C124 . C123 . H1231 . 119.6(2) no
C123 . C124 . C125 . 119.5(4) yes
C123 . C124 . H1241 . 120.2(2) no
C125 . C124 . H1241 . 120.2(2) no
C124 . C125 . C126 . 120.4(4) yes
C124 . C125 . H1251 . 119.8(2) no
C126 . C125 . H1251 . 119.8(2) no
C121 . C126 . C125 . 120.5(4) yes
C121 . C126 . H1261 . 119.7(2) no
C125 . C126 . H1261 . 119.7(2) no
As1 . C131 . C132 . 118.4(3) yes
As1 . C131 . C136 . 121.7(3) yes
C132 . C131 . C136 . 119.9(3) yes
C131 . C132 . C133 . 119.9(4) yes
C131 . C132 . H1321 . 120.1(2) no
C133 . C132 . H1321 . 120.1(3) no
C132 . C133 . C134 . 119.7(4) yes
C132 . C133 . H1331 . 120.1(3) no
C134 . C133 . H1331 . 120.1(3) no
C133 . C134 . C135 . 120.3(4) yes
C133 . C134 . H1341 . 119.9(3) no
C135 . C134 . H1341 . 119.9(3) no
C134 . C135 . C136 . 119.8(4) yes
C134 . C135 . H1351 . 120.1(3) no
C136 . C135 . H1351 . 120.1(3) no
C131 . C136 . C135 . 120.3(4) yes
C131 . C136 . H1361 . 119.8(2) no
C135 . C136 . H1361 . 119.8(3) no
As2 . C211 . C212 . 119.9(2) yes
As2 . C211 . C216 . 118.9(2) yes
C212 . C211 . C216 . 121.1(3) yes
Pt1 . C212 . C211 . 125.8(2) yes
Pt1 . C212 . C213 . 117.7(2) yes
C211 . C212 . C213 . 116.5(3) yes
C212 . C213 . C214 . 123.2(3) yes
C212 . C213 . H2131 . 118.41(17) no
C214 . C213 . H2131 . 118.4(2) no
C213 . C214 . C215 . 118.3(3) yes
C213 . C214 . C217 . 119.9(3) yes
C215 . C214 . C217 . 121.8(3) yes
C214 . C215 . C216 . 119.7(3) yes
C214 . C215 . H2151 . 120.2(2) no
C216 . C215 . H2151 . 120.2(2) no
C211 . C216 . C215 . 121.1(3) yes
C211 . C216 . H2161 . 119.43(19) no
C215 . C216 . H2161 . 119.4(2) no
C214 . C217 . H2171 . 109.5(2) no
C214 . C217 . H2172 . 109.5(2) no
H2171 . C217 . H2172 . 109.476 no
C214 . C217 . H2173 . 109.5(2) no
H2171 . C217 . H2173 . 109.476 no
H2172 . C217 . H2173 . 109.476 no
As2 . C221 . C222 . 120.1(2) yes
As2 . C221 . C226 . 120.8(2) yes
C222 . C221 . C226 . 119.1(3) yes
C221 . C222 . C223 . 120.0(3) yes
C221 . C222 . H2221 . 120.0(2) no
C223 . C222 . H2221 . 120.0(2) no
C222 . C223 . C224 . 120.1(3) yes
C222 . C223 . H2231 . 119.9(2) no
C224 . C223 . H2231 . 119.9(2) no
C223 . C224 . C225 . 120.2(3) yes
C223 . C224 . H2241 . 119.9(2) no
C225 . C224 . H2241 . 119.9(2) no
C224 . C225 . C226 . 119.7(4) yes
C224 . C225 . H2251 . 120.2(2) no
C226 . C225 . H2251 . 120.2(2) no
C221 . C226 . C225 . 120.9(3) yes
C221 . C226 . H2261 . 119.5(2) no
C225 . C226 . H2261 . 119.5(2) no
As2 . C231 . C232 . 118.6(3) yes
As2 . C231 . C236 . 121.3(3) yes
C232 . C231 . C236 . 119.9(3) yes
C231 . C232 . C233 . 120.2(4) yes
C231 . C232 . H2321 . 119.9(2) no
C233 . C232 . H2321 . 119.9(3) no
C232 . C233 . C234 . 119.4(5) yes
C232 . C233 . H2331 . 120.3(3) no
C234 . C233 . H2331 . 120.3(3) no
C233 . C234 . C235 . 120.8(4) yes
C233 . C234 . H2341 . 119.6(3) no
C235 . C234 . H2341 . 119.6(3) no
C234 . C235 . C236 . 120.6(5) yes
C234 . C235 . H2351 . 119.7(3) no
C236 . C235 . H2351 . 119.7(3) no
C231 . C236 . C235 . 119.1(4) yes
C231 . C236 . H2361 . 120.4(2) no
C235 . C236 . H2361 . 120.4(3) no

loop_
_geom_bond_atom_site_label_1
_geom_bond_site_symmetry_1
_geom_bond_atom_site_label_2
_geom_bond_site_symmetry_2
_geom_bond_distance
_geom_bond_publ_flag
Pt1 . Pt1 2_656 2.7910(2) yes
Pt1 . As1 2_656 2.4585(3) yes
Pt1 . As2 2_656 2.4621(3) yes
Pt1 . C1 . 2.067(3) yes
Pt1 . C112 . 2.115(3) yes
Pt1 . C212 . 2.120(3) yes
As1 . C111 . 1.917(3) yes
As1 . C121 . 1.970(3) yes
As1 . C131 . 1.960(3) yes
As2 . C211 . 1.920(3) yes
As2 . C221 . 1.953(3) yes
As2 . C231 . 1.958(3) yes
Cl2 . C2 . 1.746(6) yes
Cl3 . C2 . 1.733(6) yes
Cl4 . C3 . 1.730(7) yes
Cl5 . C3 . 1.742(7) yes
Cl21 . C21 . 1.74(1) yes
Cl31 . C21 . 1.73(1) yes
N1 . C1 . 1.126(4) yes
C2 . H21 . 1.000 no
C2 . H22 . 1.000 no
C3 . H31 . 1.000 no
C3 . H32 . 1.000 no
C21 . H211 . 1.000 no
C21 . H212 . 1.000 no
C111 . C112 . 1.396(4) yes
C111 . C116 . 1.409(4) yes
C112 . C113 . 1.400(4) yes
C113 . C114 . 1.396(5) yes
C113 . H1131 . 1.000 no
C114 . C115 . 1.384(5) yes
C114 . C117 . 1.510(5) yes
C115 . C116 . 1.379(5) yes
C115 . H1151 . 1.000 no
C116 . H1161 . 1.000 no
C117 . H1171 . 1.000 no
C117 . H1172 . 1.000 no
C117 . H1173 . 1.000 no
C121 . C122 . 1.405(5) yes
C121 . C126 . 1.382(5) yes
C122 . C123 . 1.382(5) yes
C122 . H1221 . 1.000 no
C123 . C124 . 1.377(6) yes
C123 . H1231 . 1.000 no
C124 . C125 . 1.381(6) yes
C124 . H1241 . 1.000 no
C125 . C126 . 1.386(5) yes
C125 . H1251 . 1.000 no
C126 . H1261 . 1.000 no
C131 . C132 . 1.395(5) yes
C131 . C136 . 1.372(5) yes
C132 . C133 . 1.393(5) yes
C132 . H1321 . 1.000 no
C133 . C134 . 1.387(7) yes
C133 . H1331 . 1.000 no
C134 . C135 . 1.378(8) yes
C134 . H1341 . 1.000 no
C135 . C136 . 1.397(6) yes
C135 . H1351 . 1.000 no
C136 . H1361 . 1.000 no
C211 . C212 . 1.382(4) yes
C211 . C216 . 1.407(4) yes
C212 . C213 . 1.403(4) yes
C213 . C214 . 1.397(5) yes
C213 . H2131 . 1.000 no
C214 . C215 . 1.398(5) yes
C214 . C217 . 1.501(5) yes
C215 . C216 . 1.367(5) yes
C215 . H2151 . 1.000 no
C216 . H2161 . 1.000 no
C217 . H2171 . 1.000 no
C217 . H2172 . 1.000 no
C217 . H2173 . 1.000 no
C221 . C222 . 1.400(4) yes
C221 . C226 . 1.378(5) yes
C222 . C223 . 1.390(5) yes
C222 . H2221 . 1.000 no
C223 . C224 . 1.383(6) yes
C223 . H2231 . 1.000 no
C224 . C225 . 1.381(6) yes
C224 . H2241 . 1.000 no
C225 . C226 . 1.392(5) yes
C225 . H2251 . 1.000 no
C226 . H2261 . 1.000 no
C231 . C232 . 1.395(5) yes
C231 . C236 . 1.391(5) yes
C232 . C233 . 1.397(6) yes
C232 . H2321 . 1.000 no
C233 . C234 . 1.385(8) yes
C233 . H2331 . 1.000 no
C234 . C235 . 1.366(9) yes
C234 . H2341 . 1.000 no
C235 . C236 . 1.406(6) yes
C235 . H2351 . 1.000 no
C236 . H2361 . 1.000 no

loop_
_geom_contact_atom_site_label_1
_geom_contact_atom_site_label_2
_geom_contact_distance
_geom_contact_site_symmetry_1
_geom_contact_site_symmetry_2
_geom_contact_publ_flag
Cl3 Cl5 3.318(3) . 2_665 no
Cl3 Cl4 3.348(2) . 1_665 no
Cl4 C126 3.580(5) . . no
Cl5 Cl31 3.24(2) . 2_665 no
Cl21 C117 3.52(2) . . no
Cl21 C136 3.59(1) . 2_655 no
N1 C223 3.464(4) . 1_665 no
N1 C224 3.532(5) . 1_665 no
C3 C214 3.538(7) . . no
C21 C131 3.46(5) . 2_655 no
C21 C136 3.48(6) . 2_655 no
C21 C121 3.51(8) . 2_655 no
C21 C122 3.58(8) . 2_655 no
C223 C223 3.500(9) . 2_546 no

loop_
_geom_torsion_atom_site_label_1
_geom_torsion_atom_site_label_2
_geom_torsion_atom_site_label_3
_geom_torsion_atom_site_label_4
_geom_torsion_site_symmetry_1
_geom_torsion_site_symmetry_2
_geom_torsion_site_symmetry_3
_geom_torsion_site_symmetry_4
_geom_torsion
_geom_torsion_publ_flag
Pt1 Pt1 As1 C111 . 2_656 . . -2.6(1) no
Pt1 Pt1 As1 C121 . 2_656 . . -125.7(2) no
Pt1 Pt1 As1 C131 . 2_656 . . 117.9(1) no
Pt1 Pt1 As2 C211 . 2_656 . . 5.3(1) no
Pt1 Pt1 As2 C221 . 2_656 . . 126.1(1) no
Pt1 Pt1 As2 C231 . 2_656 . . -116.5(1) no
Pt1 Pt1 C1 N1 . 2_656 2_656 2_656 -46(9) no
Pt1 Pt1 C112 C111 . 2_656 2_656 2_656 13.2(3) no
Pt1 Pt1 C112 C113 . 2_656 2_656 2_656 -170.6(2) no
Pt1 Pt1 C212 C211 . 2_656 2_656 2_656 -5.9(3) no
Pt1 Pt1 C212 C213 . 2_656 2_656 2_656 173.9(2) no
Pt1 As1 C111 C112 . 2_656 2_656 2_656 5.0(3) no
Pt1 As1 C111 C116 . 2_656 2_656 2_656 -178.6(3) no
Pt1 As1 C121 C122 . 2_656 2_656 2_656 58.4(4) no
Pt1 As1 C121 C126 . 2_656 2_656 2_656 -126.2(3) no
Pt1 As1 C131 C132 . 2_656 2_656 2_656 -58.2(3) no
Pt1 As1 C131 C136 . 2_656 2_656 2_656 123.3(2) no
Pt1 As2 C211 C212 . 2_656 2_656 2_656 3.3(3) no
Pt1 As2 C211 C216 . 2_656 2_656 2_656 -175.4(2) no
Pt1 As2 C221 C222 . 2_656 2_656 2_656 -84.9(4) no
Pt1 As2 C221 C226 . 2_656 2_656 2_656 96.6(4) no
Pt1 As2 C231 C232 . 2_656 2_656 2_656 50.5(2) no
Pt1 As2 C231 C236 . 2_656 2_656 2_656 -134.8(3) no
Pt1 C112 C111 As1 . . . . 13.3(4) no
Pt1 C112 C111 C116 . . . . -170.3(3) no
Pt1 C112 C113 C114 . . . . 171.9(3) no
Pt1 C212 C211 As2 . . . . -2.5(4) no
Pt1 C212 C211 C216 . . . . 178.9(2) no
Pt1 C212 C213 C214 . . . . -177.6(3) no
As1 Pt1 Pt1 As1 . 2_656 . 2_656 -180.0000(2) no
As1 Pt1 Pt1 As2 . 2_656 . 2_656 -82.25(1) no
As1 Pt1 Pt1 C1 . 2_656 . . -122.7(5) no
As1 Pt1 Pt1 C112 . 2_656 . . 6.41(8) no
As1 Pt1 Pt1 C212 . 2_656 . . 92.47(7) no
As1 Pt1 As2 C211 . 2_656 . . -80.1(1) no
As1 Pt1 As2 C221 . 2_656 . . 40.8(1) no
As1 Pt1 As2 C231 . 2_656 . . 158.1(1) no
As1 Pt1 C1 N1 . 2_656 2_656 2_656 -104(9) no
As1 Pt1 C112 C111 . 2_656 2_656 2_656 120.2(8) no
As1 Pt1 C112 C113 . 2_656 2_656 2_656 -63.6(8) no
As1 Pt1 C212 C211 . 2_656 2_656 2_656 79.8(2) no
As1 Pt1 C212 C213 . 2_656 2_656 2_656 -100.4(2) no
As1 C111 C112 C113 . . . . -170.4(3) no
As1 C111 C116 C115 . . . . 172.8(3) no
As1 C121 C122 C123 . . . . -172.8(4) no
As1 C121 C126 C125 . . . . 172.8(4) no
As1 C131 C132 C133 . . . . 176.1(3) no
As1 C131 C136 C135 . . . . -175.9(3) no
As2 Pt1 Pt1 As2 . 2_656 . 2_656 180.0000 no
As2 Pt1 Pt1 C1 . 2_656 . . 139.6(5) no
As2 Pt1 Pt1 C112 . 2_656 . . -91.34(8) no
As2 Pt1 Pt1 C212 . 2_656 . . -5.27(7) no
As2 Pt1 As1 C111 . 2_656 . . 82.6(1) no
As2 Pt1 As1 C121 . 2_656 . . -40.5(2) no
As2 Pt1 As1 C131 . 2_656 . . -157.0(1) no
As2 Pt1 C1 N1 . 2_656 2_656 2_656 -6(9) no
As2 Pt1 C112 C111 . 2_656 2_656 2_656 -72.4(3) no
As2 Pt1 C112 C113 . 2_656 2_656 2_656 103.8(2) no
As2 Pt1 C212 C211 . 2_656 2_656 2_656 -117.3(6) no
As2 Pt1 C212 C213 . 2_656 2_656 2_656 62.6(7) no
As2 C211 C212 C213 . . . . 177.3(2) no
As2 C211 C216 C215 . . . . -179.8(3) no
As2 C221 C222 C223 . . . . 176.2(3) no
As2 C221 C226 C225 . . . . -176.4(4) no
As2 C231 C232 C233 . . . . -172.9(3) no
As2 C231 C236 C235 . . . . 173.5(3) no
N1 C1 Pt1 C112 . . . . -83(9) no
N1 C1 Pt1 C212 . . . . -168(9) no
C1 Pt1 Pt1 C1 . . 2_656 2_656 180.0000 no
C1 Pt1 Pt1 C112 . . 2_656 2_656 50.9(5) no
C1 Pt1 Pt1 C212 . . 2_656 2_656 -35.1(5) no
C1 Pt1 As1 C111 . . 2_656 2_656 -168.7(2) no
C1 Pt1 As1 C121 . . 2_656 2_656 -45.6(2) no
C1 Pt1 As1 C131 . . 2_656 2_656 70.8(2) no
C1 Pt1 As2 C211 . . 2_656 2_656 168.0(1) no
C1 Pt1 As2 C221 . . 2_656 2_656 47.2(2) no
C1 Pt1 As2 C231 . . 2_656 2_656 -70.2(1) no
C1 Pt1 C112 C111 . . . . 158.8(3) no
C1 Pt1 C112 C113 . . . . -17.4(3) no
C1 Pt1 C212 C211 . . . . -168.1(3) no
C1 Pt1 C212 C213 . . . . 12.1(2) no
C2 Cl2 Cl21 C21 . . . . 7(2) no
C2 Cl3 Cl31 C21 . . . . -6(2) no
C2 Cl21 Cl2 C21 . . . . -7(2) no
C2 Cl31 Cl3 C21 . . . . 6(2) no
C111 As1 Pt1 C112 . . 2_656 2_656 -110.2(8) no
C111 As1 Pt1 C212 . . 2_656 2_656 -99.1(1) no
C111 As1 C121 C122 . . . . 174.9(3) no
C111 As1 C121 C126 . . . . -0.4(4) no
C111 As1 C131 C132 . . . . -178.3(2) no
C111 As1 C131 C136 . . . . 0.2(3) no
C111 C112 Pt1 C212 . . . . -109.1(3) no
C111 C112 C113 C114 . . . . -4.6(5) no
C111 C116 C115 C114 . . . . -0.6(6) no
C112 Pt1 Pt1 C112 . . 2_656 2_656 -180.0000 no
C112 Pt1 Pt1 C212 . . 2_656 2_656 93.9(1) no
C112 Pt1 As1 C121 . . 2_656 2_656 -126.7(8) no
C112 Pt1 As1 C131 . . 2_656 2_656 -10.3(8) no
C112 Pt1 As2 C211 . . 2_656 2_656 -101.4(1) no
C112 Pt1 As2 C221 . . 2_656 2_656 137.8(2) no
C112 Pt1 As2 C231 . . 2_656 2_656 20.4(1) no
C112 Pt1 C212 C211 . . . . 101.5(3) no
C112 Pt1 C212 C213 . . . . -78.3(2) no
C112 C111 As1 C121 . . . . 127.5(3) no
C112 C111 As1 C131 . . . . -130.0(3) no
C112 C111 C116 C115 . . . . -3.6(6) no
C112 C113 C114 C115 . . . . 0.7(6) no
C112 C113 C114 C117 . . . . -178.2(4) no
C113 C112 Pt1 C212 . . . . 74.7(3) no
C113 C112 C111 C116 . . . . 6.0(5) no
C113 C114 C115 C116 . . . . 2.0(6) no
C116 C111 As1 C121 . . . . -48.9(4) no
C116 C111 As1 C131 . . . . 53.6(3) no
C116 C115 C114 C117 . . . . -179.1(4) no
C121 As1 Pt1 C212 . . 2_656 2_656 137.8(2) no
C121 As1 C131 C132 . . . . -71.3(3) no
C121 As1 C131 C136 . . . . 107.3(3) no
C121 C122 C123 C124 . . . . -0.4(8) no
C121 C126 C125 C124 . . . . 0.1(7) no
C122 C121 As1 C131 . . . . 66.0(3) no
C122 C121 C126 C125 . . . . -2.6(6) no
C122 C123 C124 C125 . . . . -2.1(8) no
C123 C122 C121 C126 . . . . 2.7(6) no
C123 C124 C125 C126 . . . . 2.2(8) no
C126 C121 As1 C131 . . . . -109.3(4) no
C131 As1 Pt1 C212 . . 2_656 2_656 21.4(1) no
C131 C132 C133 C134 . . . . 1.1(6) no
C131 C136 C135 C134 . . . . -1.4(5) no
C132 C131 C136 C135 . . . . 2.6(5) no
C132 C133 C134 C135 . . . . 0.1(6) no
C133 C132 C131 C136 . . . . -2.4(5) no
C133 C134 C135 C136 . . . . 0.0(6) no
C211 As2 Pt1 C212 . . 2_656 2_656 117.1(6) no
C211 As2 C221 C222 . . . . -149.9(4) no
C211 As2 C221 C226 . . . . 28.6(4) no
C211 As2 C231 C232 . . . . -175.0(2) no
C211 As2 C231 C236 . . . . 10.3(3) no
C211 C212 C213 C214 . . . . 2.6(5) no
C211 C216 C215 C214 . . . . 2.3(5) no
C212 Pt1 Pt1 C212 . . 2_656 2_656 -180.0000 no
C212 Pt1 As2 C221 . . 2_656 2_656 122.1(6) no
C212 Pt1 As2 C231 . . 2_656 2_656 4.7(6) no
C212 C211 As2 C221 . . . . -134.4(3) no
C212 C211 As2 C231 . . . . 123.2(3) no
C212 C211 C216 C215 . . . . -1.1(5) no
C212 C213 C214 C215 . . . . -1.5(5) no
C212 C213 C214 C217 . . . . 177.3(3) no
C213 C212 C211 C216 . . . . -1.3(5) no
C213 C214 C215 C216 . . . . -1.1(5) no
C216 C211 As2 C221 . . . . 44.3(3) no
C216 C211 As2 C231 . . . . -58.1(3) no
C216 C215 C214 C217 . . . . -179.8(4) no
C221 As2 C231 C232 . . . . 79.3(3) no
C221 As2 C231 C236 . . . . -95.4(3) no
C221 C222 C223 C224 . . . . 0.9(7) no
C221 C226 C225 C224 . . . . -0.4(7) no
C222 C221 As2 C231 . . . . -40.8(4) no
C222 C221 C226 C225 . . . . 2.1(7) no
C222 C223 C224 C225 . . . . 0.9(7) no
C223 C222 C221 C226 . . . . -2.3(7) no
C223 C224 C225 C226 . . . . -1.1(7) no
C226 C221 As2 C231 . . . . 137.7(4) no
C231 C232 C233 C234 . . . . -1.0(5) no
C231 C236 C235 C234 . . . . -0.3(6) no
C232 C231 C236 C235 . . . . -1.1(5) no
C232 C233 C234 C235 . . . . -0.4(7) no
C233 C232 C231 C236 . . . . 1.8(5) no
C233 C234 C235 C236 . . . . 1.1(7) no
